data_4343684
loop_
_publ_author_name
'Poeppelmeier, K.R.'
'Corbett, J.D.'

_publ_section_title
;
 Metal-metal bonding in reduced scandium halides. Synthesis and
 characterization of heptascandium decachloride (Sc7 Cl10). A novel
 metal-chain structure
;
_journal_name_full 'Inorganic Chemistry'
_journal_page_first 1107
_journal_page_last 1111
_journal_volume 16
_journal_year 1977
_chemical_formula_sum 'Cl10 Sc7'
_chemical_name_systematic 'Sc7 Cl10'
_space_group_IT_number 12
_symmetry_space_group_name_Hall '-C 2y'
_symmetry_space_group_name_H-M 'C 1 2/m 1'
_cell_angle_alpha 90
_cell_angle_beta 91.98
_cell_angle_gamma 90
_cell_formula_units_Z 2
_cell_length_a 18.62
_cell_length_b 3.5366
_cell_length_c 12.25
_cell_volume 806.199
_citation_journal_id_ASTM INOCAJ
_cod_data_source_file Poeppelmeier_INOCAJ_1977_619.cif
_cod_data_source_block Cl10Sc7
_cod_original_cell_volume 806.1992
_cod_database_code 4343684

loop_
_symmetry_equiv_pos_as_xyz
x,y,z
-x,y,-z
-x,-y,-z
x,-y,z
x+1/2,y+1/2,z
-x+1/2,y+1/2,-z
-x+1/2,-y+1/2,-z
x+1/2,-y+1/2,z

loop_
_atom_site_label
_atom_site_type_symbol
_atom_site_fract_x
_atom_site_fract_y
_atom_site_fract_z
_atom_site_occupancy
_atom_site_U_iso_or_equiv
Cl5 Cl 0.3902 0.5 0.1208 1 0.0
Cl2 Cl 0.0988 0 0.3548 1 0.0
Sc4 Sc 0.3164 0.5 0.4693 1 0.0
Cl3 Cl 0.0565 0.5 0.1192 1 0.0
Cl4 Cl 0.215 0 0.1407 1 0.0
Cl1 Cl 0.4155 0 0.4042 1 0.0
Sc3 Sc 0.1891 0.5 0.2935 1 0.0
Sc1 Sc 0 0 0 1 0.0
Sc2 Sc 0.3314 0 0.2466 1 0.0
